data_4516037
loop_
_publ_author_name
'Joshi, Mayank'
'Roy Choudhury, Angshuman'

_publ_section_title
;
 Salts of Amoxapine with Improved Solubility for Enhanced Pharmaceutical
 Applicability.
;
_journal_issue 2
_journal_name_full 'ACS omega'
_journal_page_first 2406
_journal_page_last 2416
_journal_paper_doi 10.1021/acsomega.7b02023
_journal_volume 3
_journal_year 2018
_chemical_formula_moiety '2(C17 H17 Cl N3 O)+, (C4 H4 O4)2-, 5(H2 O)'
_chemical_formula_sum 'C38 H48 Cl2 N6 O11'
_chemical_formula_weight 835.72
_space_group_crystal_system monoclinic
_space_group_IT_number 14
_space_group_name_Hall '-P 2ybc'
_space_group_name_H-M_alt 'P 1 21/c 1'
_atom_sites_solution_hydrogens mixed
_atom_sites_solution_primary dual
_audit_creation_date 2017-07-22
_audit_creation_method
;
Olex2 1.2
(compiled 2017.03.28 svn.r3405 for OlexSys, GUI svn.r5337)
;
_cell_angle_alpha 90
_cell_angle_beta 97.940(2)
_cell_angle_gamma 90
_cell_formula_units_Z 8
_cell_length_a 15.7210(2)
_cell_length_b 19.4546(3)
_cell_length_c 25.7568(4)
_cell_measurement_reflns_used 26715
_cell_measurement_temperature 100.00(10)
_cell_measurement_theta_max 32.9000
_cell_measurement_theta_min 2.5850
_cell_volume 7802.1(2)
_computing_cell_refinement 'CrysAlisPro 1.171.39.7f (Rigaku OD, 2015)'
_computing_data_collection 'CrysAlisPro 1.171.39.7f (Rigaku OD, 2015)'
_computing_data_reduction 'CrysAlisPro 1.171.39.7f (Rigaku OD, 2015)'
_computing_molecular_graphics 'Olex2 (Dolomanov et al., 2009)'
_computing_publication_material 'Olex2 (Dolomanov et al., 2009)'
_computing_structure_refinement 'ShelXL (Sheldrick, 2015)'
_computing_structure_solution 'ShelXT (Sheldrick, 2015)'
_diffrn_ambient_environment N~2~
_diffrn_ambient_temperature 100.00(10)
_diffrn_detector 'CCD plate'
_diffrn_measured_fraction_theta_full 0.997
_diffrn_measured_fraction_theta_max 0.979
_diffrn_measurement_details
;
List of Runs (angles in degrees, time in seconds):

  # Type    Start    End  Width  t~exp~   \w     \q     \k     \f   Frames
--------------------------------------------------------------------------
  1  \w    -69.00 119.00   0.40   25.00    --   29.89  54.00  60.00  470
  2  \w    -69.00 119.00   0.40   25.00    --   29.89  54.00 -60.00  470
  3  \w    -69.00 119.00   0.40   25.00    --   29.89  54.00-180.00  470
  4  \w    -69.00 119.00   0.40   25.00    --   29.89  54.00  30.00  470
  5  \w    -69.00 119.00   0.40   25.00    --   29.89  54.00  60.00  470
;
_diffrn_measurement_device 'two-circle diffractometer'
_diffrn_measurement_device_type 'XtaLAB Mini (ROW)'
_diffrn_measurement_method '\w scans'
_diffrn_orient_matrix_type 'CrysAlisPro convention (1999,Acta A55,543-557)'
_diffrn_orient_matrix_UB_11 -0.0004661000
_diffrn_orient_matrix_UB_12 -0.0170819000
_diffrn_orient_matrix_UB_13 -0.0243620000
_diffrn_orient_matrix_UB_21 0.0201439000
_diffrn_orient_matrix_UB_22 -0.0289668000
_diffrn_orient_matrix_UB_23 0.0131638000
_diffrn_orient_matrix_UB_31 -0.0408505000
_diffrn_orient_matrix_UB_32 -0.0140957000
_diffrn_orient_matrix_UB_33 0.0024990000
_diffrn_radiation_monochromator graphite
_diffrn_radiation_probe x-ray
_diffrn_radiation_type MoK\a
_diffrn_radiation_wavelength 0.71073
_diffrn_reflns_av_R_equivalents 0.0528
_diffrn_reflns_av_unetI/netI 0.0461
_diffrn_reflns_Laue_measured_fraction_full 0.997
_diffrn_reflns_Laue_measured_fraction_max 0.979
_diffrn_reflns_limit_h_max 23
_diffrn_reflns_limit_h_min -23
_diffrn_reflns_limit_k_max 29
_diffrn_reflns_limit_k_min -28
_diffrn_reflns_limit_l_max 38
_diffrn_reflns_limit_l_min -38
_diffrn_reflns_number 183373
_diffrn_reflns_point_group_measured_fraction_full 0.997
_diffrn_reflns_point_group_measured_fraction_max 0.979
_diffrn_reflns_theta_full 25.000
_diffrn_reflns_theta_max 32.773
_diffrn_reflns_theta_min 2.539
_diffrn_source 'fine-focus sealed X-ray tube'
_diffrn_source_type 'Enhance (Mo) X-ray Source'
_exptl_absorpt_coefficient_mu 0.236
_exptl_absorpt_correction_T_max 1.00000
_exptl_absorpt_correction_T_min 0.85011
_exptl_absorpt_correction_type multi-scan
_exptl_absorpt_process_details
;
CrysAlisPro 1.171.39.7f (Rigaku Oxford Diffraction, 2015)
Empirical absorption correction using spherical harmonics,
 implemented in SCALE3 ABSPACK scaling algorithm.
;
_exptl_crystal_colour 'clear light colourless'
_exptl_crystal_colour_lustre clear
_exptl_crystal_colour_modifier light
_exptl_crystal_colour_primary colourless
_exptl_crystal_density_diffrn 1.423
_exptl_crystal_description block
_exptl_crystal_F_000 3520
_exptl_crystal_size_max 0.3
_exptl_crystal_size_mid 0.3
_exptl_crystal_size_min 0.2
_refine_diff_density_max 1.192
_refine_diff_density_min -0.605
_refine_diff_density_rms 0.089
_refine_ls_extinction_method none
_refine_ls_goodness_of_fit_ref 1.037
_refine_ls_hydrogen_treatment constr
_refine_ls_matrix_type full
_refine_ls_number_parameters 1057
_refine_ls_number_reflns 28243
_refine_ls_number_restraints 0
_refine_ls_restrained_S_all 1.037
_refine_ls_R_factor_all 0.1405
_refine_ls_R_factor_gt 0.0699
_refine_ls_shift/su_max 0.001
_refine_ls_shift/su_mean 0.000
_refine_ls_structure_factor_coef Fsqd
_refine_ls_weighting_details 'w=1/[\s^2^(Fo^2^)+(0.0767P)^2^+10.0440P] where P=(Fo^2^+2Fc^2^)/3'
_refine_ls_weighting_scheme calc
_refine_ls_wR_factor_gt 0.1711
_refine_ls_wR_factor_ref 0.2243
_reflns_Friedel_coverage 0.000
_reflns_number_gt 14031
_reflns_number_total 28243
_reflns_threshold_expression 'I > 2\s(I)'
_cod_data_source_file ao7b02023_si_003.cif
_cod_data_source_block amx-f20-100k
_cod_database_code 4516037
_shelx_shelxl_version_number 2014/7
_chemical_oxdiff_formula 'C21 H20 N2 O1 Cl1'
_shelx_space_group_comment
;
The symmetry employed for this shelxl refinement is uniquely defined
by the following loop, which should always be used as a source of
symmetry information in preference to the above space-group names.
They are only intended as comments.
;
_reflns_odcompleteness_completeness 99.86
_reflns_odcompleteness_iscentric 1
_reflns_odcompleteness_theta 25.30
_olex2_refinement_description
;
1. Fixed Uiso
 At 1.2 times of:
  All C(H) groups, All C(H,H) groups, All N(H,H) groups
 At 1.5 times of:
  All O(H,H) groups
2.a Free rotating group:
 O14(H14c,H14d), O20(H20a,H20b), O00H(H00a,H00b), O16(H16c,H16d), O19(H19a,
 H19b), O13(H13a,H13b), O17(H17c,H17d), O15(H15c,H15d), O18(H18a,H18b),
 O21(H21a,H21b)
2.b Secondary CH2 refined with riding coordinates:
 C48(H48a,H48b), C51(H51a,H51b), C49(H49a,H49b), C50(H50a,H50b), N9(H9a,H9b),
 N6(H6a,H6b), C31(H31a,H31b), C33(H33a,H33b), C34(H34a,H34b), C32(H32a,H32b),
 N12(H12a,H12b), C65(H65a,H65b), C68(H68a,H68b), C66(H66a,H66b), C67(H67a,H67b),
  N3(H3a,H3b), C14(H14a,H14b), C17(H17a,H17b), C16(H16a,H16b), C15(H15a,H15b),
 C77(H77a,H77b), C76(H76a,H76b), C70(H70a,H70b), C71(H71a,H71b)
2.c Aromatic/amide H refined with riding coordinates:
 C41(H41), C38(H38), C44(H44), C46(H46), C43(H43), C45(H45), C40(H40),
 C26(H26), C24(H24), C27(H27), C28(H28), C23(H23), C21(H21), C29(H29), C63(H63),
  C57(H57), C60(H60), C55(H55), C62(H62), C61(H61), C58(H58), C4(H4), C9(H9),
 C7(H7), C6(H6), C10(H10), C11(H11), C12(H12)
;
_olex2_submission_special_instructions 'No special instructions were received'
_oxdiff_exptl_absorpt_empirical_details
;
Empirical correction (ABSPACK) includes:
- Absorption correction using spherical harmonics
- Frame scaling
- Detector area scaling
;
_oxdiff_exptl_absorpt_empirical_full_max 1.152
_oxdiff_exptl_absorpt_empirical_full_min 0.878

loop_
_space_group_symop_operation_xyz
'x, y, z'
'-x, y+1/2, -z+1/2'
'-x, -y, -z'
'x, -y-1/2, z-1/2'

loop_
_atom_site_label
_atom_site_type_symbol
_atom_site_fract_x
_atom_site_fract_y
_atom_site_fract_z
_atom_site_U_iso_or_equiv
_atom_site_adp_type
_atom_site_occupancy
_atom_site_site_symmetry_order
_atom_site_calc_flag
_atom_site_refinement_flags_posn
Cl3 Cl 0.32745(4) 0.07454(3) -0.04808(2) 0.02160(12) Uani 1 1 d .
O3 O 0.27716(10) 0.37425(8) -0.05616(6) 0.0192(3) Uani 1 1 d .
N7 N 0.43939(12) 0.38062(10) 0.01102(7) 0.0175(4) Uani 1 1 d .
N8 N 0.43400(11) 0.29372(10) 0.07108(7) 0.0160(4) Uani 1 1 d .
C36 C 0.35383(13) 0.27556(11) -0.01592(8) 0.0154(4) Uani 1 1 d .
C41 C 0.23333(14) 0.26144(13) -0.08536(9) 0.0203(5) Uani 1 1 d .
H41 H 0.1897 0.2808 -0.1089 0.024 Uiso 1 1 calc R
C38 C 0.36593(13) 0.20411(11) -0.01530(8) 0.0150(4) Uani 1 1 d .
H38 H 0.4106 0.1845 0.0073 0.018 Uiso 1 1 calc R
C44 C 0.48496(16) 0.47447(12) -0.10717(9) 0.0216(5) Uani 1 1 d .
H44 H 0.5303 0.4987 -0.1180 0.026 Uiso 1 1 calc R
C46 C 0.33963(15) 0.43194(12) -0.12424(9) 0.0216(5) Uani 1 1 d .
H46 H 0.2880 0.4273 -0.1464 0.026 Uiso 1 1 calc R
C43 C 0.49361(14) 0.44626(12) -0.05702(9) 0.0191(4) Uani 1 1 d .
H43 H 0.5446 0.4523 -0.0345 0.023 Uiso 1 1 calc R
C48 C 0.37613(14) 0.25211(12) 0.09865(9) 0.0177(4) Uani 1 1 d .
H48A H 0.3360 0.2273 0.0734 0.021 Uiso 1 1 calc R
H48B H 0.3435 0.2818 0.1188 0.021 Uiso 1 1 calc R
C51 C 0.49437(14) 0.33349(12) 0.10815(8) 0.0174(4) Uani 1 1 d .
H51A H 0.4629 0.3642 0.1283 0.021 Uiso 1 1 calc R
H51B H 0.5312 0.3610 0.0891 0.021 Uiso 1 1 calc R
C49 C 0.42831(15) 0.20164(12) 0.13490(9) 0.0221(5) Uani 1 1 d .
H49A H 0.3904 0.1751 0.1539 0.027 Uiso 1 1 calc R
H49B H 0.4581 0.1700 0.1145 0.027 Uiso 1 1 calc R
C50 C 0.54875(14) 0.28414(13) 0.14497(9) 0.0210(5) Uani 1 1 d .
H50A H 0.5832 0.2556 0.1250 0.025 Uiso 1 1 calc R
H50B H 0.5873 0.3101 0.1704 0.025 Uiso 1 1 calc R
C45 C 0.40821(16) 0.46649(12) -0.14128(10) 0.0226(5) Uani 1 1 d .
H45 H 0.4031 0.4842 -0.1751 0.027 Uiso 1 1 calc R
N9 N 0.49194(12) 0.23975(11) 0.17271(8) 0.0208(4) Uani 1 1 d .
H9A H 0.5240 0.2098 0.1929 0.025 Uiso 1 1 calc R
H9B H 0.4641 0.2658 0.1933 0.025 Uiso 1 1 calc R
C37 C 0.28883(13) 0.30343(12) -0.05244(9) 0.0164(4) Uani 1 1 d .
C35 C 0.40832(13) 0.32153(11) 0.02157(8) 0.0150(4) Uani 1 1 d .
C42 C 0.42621(14) 0.40872(11) -0.04003(8) 0.0161(4) Uani 1 1 d .
C47 C 0.34868(14) 0.40452(12) -0.07419(9) 0.0178(4) Uani 1 1 d .
C40 C 0.24345(14) 0.19052(13) -0.08282(9) 0.0204(4) Uani 1 1 d .
H40 H 0.2056 0.1619 -0.1037 0.024 Uiso 1 1 calc R
C39 C 0.31077(14) 0.16292(11) -0.04872(9) 0.0168(4) Uani 1 1 d .
Cl2 Cl 0.82233(4) 0.32448(3) 0.44999(2) 0.02349(13) Uani 1 1 d .
O2 O 0.77228(10) 0.62369(9) 0.43728(6) 0.0201(3) Uani 1 1 d .
N5 N 0.92902(12) 0.54586(10) 0.56617(7) 0.0166(4) Uani 1 1 d .
N4 N 0.93367(12) 0.63148(9) 0.50509(7) 0.0173(4) Uani 1 1 d .
N6 N 0.98908(12) 0.49190(10) 0.66769(8) 0.0198(4) Uani 1 1 d .
H6A H 1.0218 0.4622 0.6878 0.024 Uiso 1 1 calc R
H6B H 0.9612 0.5176 0.6884 0.024 Uiso 1 1 calc R
C18 C 0.90278(13) 0.57245(11) 0.51649(8) 0.0160(4) Uani 1 1 d .
C19 C 0.84861(13) 0.52625(11) 0.47937(8) 0.0156(4) Uani 1 1 d .
C30 C 0.84364(14) 0.65455(12) 0.41962(9) 0.0181(4) Uani 1 1 d .
C25 C 0.92132(14) 0.65843(12) 0.45396(9) 0.0184(4) Uani 1 1 d .
C26 C 0.98843(15) 0.69576(12) 0.43673(9) 0.0207(4) Uani 1 1 d .
H26 H 1.0394 0.7021 0.4592 0.025 Uiso 1 1 calc R
C22 C 0.80615(14) 0.41283(12) 0.44778(9) 0.0183(4) Uani 1 1 d .
C31 C 0.87233(13) 0.50384(12) 0.59412(9) 0.0169(4) Uani 1 1 d .
H31A H 0.8319 0.4790 0.5691 0.020 Uiso 1 1 calc R
H31B H 0.8399 0.5333 0.6146 0.020 Uiso 1 1 calc R
C24 C 0.72973(14) 0.51095(13) 0.40850(9) 0.0207(5) Uani 1 1 d .
H24 H 0.6874 0.5301 0.3839 0.025 Uiso 1 1 calc R
C27 C 0.97989(15) 0.72354(12) 0.38627(10) 0.0219(5) Uani 1 1 d .
H27 H 1.0254 0.7476 0.3754 0.026 Uiso 1 1 calc R
C28 C 0.90348(16) 0.71545(13) 0.35207(10) 0.0238(5) Uani 1 1 d .
H28 H 0.8985 0.7331 0.3182 0.029 Uiso 1 1 calc R
C33 C 1.04480(14) 0.53700(13) 0.63952(9) 0.0213(5) Uani 1 1 d .
H33A H 1.0795 0.5088 0.6195 0.026 Uiso 1 1 calc R
H33B H 1.0832 0.5633 0.6648 0.026 Uiso 1 1 calc R
C23 C 0.73943(14) 0.43992(13) 0.41217(9) 0.0221(5) Uani 1 1 d .
H23 H 0.7021 0.4109 0.3913 0.027 Uiso 1 1 calc R
C21 C 0.86063(14) 0.45480(12) 0.48076(9) 0.0184(4) Uani 1 1 d .
H21 H 0.9051 0.4356 0.5038 0.022 Uiso 1 1 calc R
C20 C 0.78381(14) 0.55296(12) 0.44189(9) 0.0175(4) Uani 1 1 d .
C34 C 0.98981(14) 0.58567(13) 0.60293(9) 0.0190(4) Uani 1 1 d .
H34A H 0.9585 0.6164 0.6232 0.023 Uiso 1 1 calc R
H34B H 1.0262 0.6133 0.5836 0.023 Uiso 1 1 calc R
C29 C 0.83488(15) 0.68084(12) 0.36902(9) 0.0219(5) Uani 1 1 d .
H29 H 0.7836 0.6754 0.3466 0.026 Uiso 1 1 calc R
C32 C 0.92566(15) 0.45332(12) 0.63006(9) 0.0203(4) Uani 1 1 d .
H32A H 0.8884 0.4263 0.6492 0.024 Uiso 1 1 calc R
H32B H 0.9556 0.4222 0.6094 0.024 Uiso 1 1 calc R
Cl4 Cl 0.68119(4) 0.07595(3) 0.55461(2) 0.02273(12) Uani 1 1 d .
O4 O 0.72984(10) 0.37532(8) 0.56335(6) 0.0193(3) Uani 1 1 d .
N10 N 0.56829(12) 0.38224(10) 0.49640(7) 0.0187(4) Uani 1 1 d .
N11 N 0.57265(11) 0.29636(10) 0.43552(7) 0.0162(4) Uani 1 1 d .
N12 N 0.50613(12) 0.24112(10) 0.33497(7) 0.0182(4) Uani 1 1 d .
H12A H 0.5359 0.2637 0.3134 0.022 Uiso 1 1 calc R
H12B H 0.4704 0.2125 0.3158 0.022 Uiso 1 1 calc R
C53 C 0.65321(13) 0.27692(11) 0.52262(8) 0.0154(4) Uani 1 1 d .
C59 C 0.58090(14) 0.40965(11) 0.54725(9) 0.0162(4) Uani 1 1 d .
C64 C 0.65833(14) 0.40537(12) 0.58154(9) 0.0185(4) Uani 1 1 d .
C63 C 0.66750(15) 0.43211(12) 0.63200(9) 0.0216(5) Uani 1 1 d .
H63 H 0.7192 0.4274 0.6541 0.026 Uiso 1 1 calc R
C57 C 0.76404(14) 0.19214(13) 0.59000(9) 0.0207(5) Uani 1 1 d .
H57 H 0.8021 0.1637 0.6109 0.025 Uiso 1 1 calc R
C60 C 0.51336(14) 0.44648(12) 0.56478(9) 0.0199(4) Uani 1 1 d .
H60 H 0.4622 0.4526 0.5424 0.024 Uiso 1 1 calc R
C55 C 0.64113(13) 0.20541(11) 0.52218(8) 0.0147(4) Uani 1 1 d .
H55 H 0.5962 0.1858 0.4998 0.018 Uiso 1 1 calc R
C65 C 0.62471(14) 0.24997(12) 0.40783(9) 0.0172(4) Uani 1 1 d .
H65A H 0.6637 0.2241 0.4330 0.021 Uiso 1 1 calc R
H65B H 0.6587 0.2766 0.3864 0.021 Uiso 1 1 calc R
C56 C 0.69650(14) 0.16414(12) 0.55538(9) 0.0175(4) Uani 1 1 d .
C68 C 0.51471(13) 0.33814(11) 0.39842(9) 0.0172(4) Uani 1 1 d .
H68A H 0.5481 0.3667 0.3779 0.021 Uiso 1 1 calc R
H68B H 0.4807 0.3681 0.4176 0.021 Uiso 1 1 calc R
C66 C 0.56645(15) 0.20069(12) 0.37329(9) 0.0205(5) Uani 1 1 d .
H66A H 0.6009 0.1704 0.3547 0.025 Uiso 1 1 calc R
H66B H 0.5342 0.1727 0.3948 0.025 Uiso 1 1 calc R
C62 C 0.59848(16) 0.46598(12) 0.64918(9) 0.0224(5) Uani 1 1 d .
H62 H 0.6034 0.4833 0.6831 0.027 Uiso 1 1 calc R
C67 C 0.45552(14) 0.29125(13) 0.36212(9) 0.0198(4) Uani 1 1 d .
H67A H 0.4178 0.2665 0.3824 0.024 Uiso 1 1 calc R
H67B H 0.4201 0.3189 0.3362 0.024 Uiso 1 1 calc R
C52 C 0.59861(13) 0.32283(11) 0.48514(8) 0.0156(4) Uani 1 1 d .
C54 C 0.71805(13) 0.30463(12) 0.55933(9) 0.0169(4) Uani 1 1 d .
C61 C 0.52187(15) 0.47390(12) 0.61521(9) 0.0215(5) Uani 1 1 d .
H61 H 0.4763 0.4976 0.6263 0.026 Uiso 1 1 calc R
C58 C 0.77341(14) 0.26295(13) 0.59273(9) 0.0207(5) Uani 1 1 d .
H58 H 0.8163 0.2826 0.6167 0.025 Uiso 1 1 calc R
Cl1 Cl 0.82447(4) 0.67455(3) -0.05259(2) 0.02273(12) Uani 1 1 d .
O1 O 0.77496(10) 0.37528(8) -0.05741(6) 0.0197(3) Uani 1 1 d .
N1 N 0.93594(12) 0.36863(10) 0.00934(7) 0.0176(4) Uani 1 1 d .
N2 N 0.93200(12) 0.45523(10) 0.06930(7) 0.0169(4) Uani 1 1 d .
N3 N 0.99662(12) 0.51054(10) 0.16994(7) 0.0185(4) Uani 1 1 d .
H3A H 0.9664 0.4882 0.1914 0.022 Uiso 1 1 calc R
H3B H 1.0321 0.5392 0.1892 0.022 Uiso 1 1 calc R
C4 C 0.86425(13) 0.54551(12) -0.01861(9) 0.0181(4) Uani 1 1 d .
H4 H 0.9093 0.5655 0.0034 0.022 Uiso 1 1 calc R
C1 C 0.90615(13) 0.42823(11) 0.01981(8) 0.0158(4) Uani 1 1 d .
C2 C 0.85219(13) 0.47380(11) -0.01815(8) 0.0154(4) Uani 1 1 d .
C13 C 0.84627(14) 0.34416(12) -0.07547(9) 0.0182(4) Uani 1 1 d .
C8 C 0.92388(14) 0.34075(12) -0.04137(9) 0.0183(4) Uani 1 1 d .
C9 C 0.99106(15) 0.30323(12) -0.05856(9) 0.0204(4) Uani 1 1 d .
H9 H 1.0420 0.2969 -0.0361 0.024 Uiso 1 1 calc R
C3 C 0.78621(13) 0.44594(12) -0.05421(9) 0.0169(4) Uani 1 1 d .
C14 C 0.87904(14) 0.50168(12) 0.09646(9) 0.0181(4) Uani 1 1 d .
H14A H 0.8446 0.4751 0.1177 0.022 Uiso 1 1 calc R
H14B H 0.8405 0.5275 0.0710 0.022 Uiso 1 1 calc R
C7 C 0.73050(14) 0.48700(13) -0.08720(9) 0.0200(5) Uani 1 1 d .
H7 H 0.6867 0.4671 -0.1104 0.024 Uiso 1 1 calc R
C6 C 0.74038(14) 0.55791(13) -0.08551(9) 0.0205(4) Uani 1 1 d .
H6 H 0.7020 0.5861 -0.1064 0.025 Uiso 1 1 calc R
C17 C 0.98939(14) 0.41398(13) 0.10683(9) 0.0192(4) Uani 1 1 d .
H17A H 1.0237 0.3839 0.0880 0.023 Uiso 1 1 calc R
H17B H 0.9555 0.3856 0.1272 0.023 Uiso 1 1 calc R
C10 C 0.98242(15) 0.27543(12) -0.10883(10) 0.0216(5) Uani 1 1 d .
H10 H 1.0280 0.2515 -0.1198 0.026 Uiso 1 1 calc R
C11 C 0.90606(16) 0.28310(13) -0.14290(10) 0.0241(5) Uani 1 1 d .
H11 H 0.9012 0.2654 -0.1767 0.029 Uiso 1 1 calc R
C5 C 0.80866(14) 0.58613(12) -0.05206(9) 0.0177(4) Uani 1 1 d .
C12 C 0.83702(15) 0.31753(12) -0.12603(9) 0.0222(5) Uani 1 1 d .
H12 H 0.7855 0.3226 -0.1483 0.027 Uiso 1 1 calc R
C16 C 1.04784(14) 0.46005(13) 0.14317(9) 0.0196(4) Uani 1 1 d .
H16A H 1.0825 0.4322 0.1693 0.024 Uiso 1 1 calc R
H16B H 1.0862 0.4846 0.1233 0.024 Uiso 1 1 calc R
C15 C 0.93687(15) 0.55085(12) 0.13113(9) 0.0200(4) Uani 1 1 d .
H15A H 0.9696 0.5787 0.1097 0.024 Uiso 1 1 calc R
H15B H 0.9022 0.5813 0.1494 0.024 Uiso 1 1 calc R
O10 O 0.39308(11) 0.41682(9) 0.20383(7) 0.0281(4) Uani 1 1 d .
O11 O 0.10780(11) 0.33279(9) 0.29896(7) 0.0276(4) Uani 1 1 d .
O12 O 0.11716(11) 0.44207(9) 0.27519(7) 0.0251(4) Uani 1 1 d .
O9 O 0.38588(11) 0.30803(9) 0.22928(7) 0.0235(3) Uani 1 1 d .
C77 C 0.24428(14) 0.37467(13) 0.28052(9) 0.0221(5) Uani 1 1 d .
H77A H 0.2651 0.3319 0.2970 0.027 Uiso 1 1 calc R
H77B H 0.2768 0.4121 0.2985 0.027 Uiso 1 1 calc R
C73 C 0.35295(14) 0.36631(12) 0.21816(9) 0.0214(4) Uani 1 1 d .
C78 C 0.14905(14) 0.38347(12) 0.28539(9) 0.0204(4) Uani 1 1 d .
C76 C 0.25778(15) 0.37396(14) 0.22284(9) 0.0242(5) Uani 1 1 d .
H76A H 0.2260 0.3361 0.2050 0.029 Uiso 1 1 calc R
H76B H 0.2362 0.4164 0.2062 0.029 Uiso 1 1 calc R
O8 O 0.61358(11) 0.31980(10) 0.28490(7) 0.0288(4) Uani 1 1 d .
O5 O 0.88948(11) 0.43118(10) 0.21986(8) 0.0290(4) Uani 1 1 d .
O6 O 0.79264(12) 0.51035(10) 0.23255(9) 0.0381(5) Uani 1 1 d .
O7 O 0.70740(13) 0.24222(11) 0.26597(9) 0.0407(5) Uani 1 1 d .
C72 C 0.68700(15) 0.30240(14) 0.27615(10) 0.0274(5) Uani 1 1 d .
C69 C 0.81432(15) 0.44941(13) 0.22524(10) 0.0260(5) Uani 1 1 d .
C70 C 0.74694(16) 0.39256(14) 0.22398(10) 0.0277(5) Uani 1 1 d .
H70A H 0.6899 0.4118 0.2148 0.033 Uiso 1 1 calc R
H70B H 0.7561 0.3586 0.1978 0.033 Uiso 1 1 calc R
C71 C 0.75414(17) 0.35898(15) 0.27749(10) 0.0299(6) Uani 1 1 d .
H71A H 0.7450 0.3930 0.3037 0.036 Uiso 1 1 calc R
H71B H 0.8111 0.3397 0.2867 0.036 Uiso 1 1 calc R
O14 O 0.93020(12) 0.58868(9) 0.25543(8) 0.0298(4) Uani 1 1 d .
H14C H 0.8986 0.6241 0.2503 0.045 Uiso 1 1 d G
H14D H 0.9824 0.6001 0.2557 0.045 Uiso 1 1 d G
O20 O 0.16184(13) 0.19812(10) 0.28854(8) 0.0336(4) Uani 1 1 d .
H20A H 0.1440 0.2390 0.2907 0.050 Uiso 1 1 d G
H20B H 0.2143 0.1987 0.2839 0.050 Uiso 1 1 d G
O00H O 0.33657(12) 0.55084(10) 0.21163(8) 0.0317(4) Uani 1 1 d .
H00A H 0.3511 0.5098 0.2057 0.048 Uiso 1 1 d G
H00B H 0.2843 0.5516 0.2167 0.048 Uiso 1 1 d G
O16 O 0.65790(12) 0.56730(10) 0.28022(8) 0.0298(4) Uani 1 1 d .
H16C H 0.6194 0.5363 0.2770 0.045 Uiso 1 1 d G
H16D H 0.7016 0.5530 0.2674 0.045 Uiso 1 1 d G
O19 O 0.34630(13) 0.18948(10) 0.27808(7) 0.0303(4) Uani 1 1 d .
H19A H 0.3429 0.2211 0.2551 0.045 Uiso 1 1 d G
H19B H 0.3546 0.1511 0.2638 0.045 Uiso 1 1 d G
O13 O 1.15575(12) 0.56139(9) 0.22626(7) 0.0286(4) Uani 1 1 d .
H13A H 1.1498 0.6004 0.2402 0.043 Uiso 1 1 d G
H13B H 1.1603 0.5305 0.2498 0.043 Uiso 1 1 d G
O17 O 0.54630(12) 0.45249(10) 0.27120(9) 0.0363(4) Uani 1 1 d .
H17C H 0.5692 0.4136 0.2791 0.054 Uiso 1 1 d G
H17D H 0.5028 0.4471 0.2480 0.054 Uiso 1 1 d G
O15 O 0.84170(12) 0.18434(10) 0.21859(7) 0.0290(4) Uani 1 1 d .
H15C H 0.7963 0.2006 0.2284 0.044 Uiso 1 1 d G
H15D H 0.8808 0.2148 0.2222 0.044 Uiso 1 1 d G
O18 O 0.57174(12) 0.16129(10) 0.25013(8) 0.0324(4) Uani 1 1 d .
H18A H 0.6057 0.1271 0.2547 0.049 Uiso 1 1 d G
H18B H 0.5205 0.1477 0.2509 0.049 Uiso 1 1 d G
O21 O -0.04456(12) 0.29822(10) 0.22987(9) 0.0345(4) Uani 1 1 d .
H21A H -0.0722 0.3353 0.2225 0.052 Uiso 1 1 d G
H21B H -0.0049 0.3052 0.2553 0.052 Uiso 1 1 d G

loop_
_atom_site_aniso_label
_atom_site_aniso_U_11
_atom_site_aniso_U_22
_atom_site_aniso_U_33
_atom_site_aniso_U_23
_atom_site_aniso_U_13
_atom_site_aniso_U_12
Cl3 0.0213(2) 0.0148(3) 0.0292(3) -0.0039(2) 0.0052(2) -0.00684(18)
O3 0.0164(7) 0.0158(8) 0.0253(8) 0.0013(6) 0.0029(6) -0.0002(6)
N7 0.0172(8) 0.0155(9) 0.0198(9) 0.0011(7) 0.0023(7) -0.0034(6)
N8 0.0158(8) 0.0142(9) 0.0178(9) 0.0009(7) 0.0015(6) -0.0059(6)
C36 0.0140(9) 0.0171(10) 0.0155(10) -0.0005(8) 0.0030(7) -0.0040(7)
C41 0.0159(10) 0.0258(12) 0.0184(10) 0.0010(9) -0.0007(8) -0.0044(8)
C38 0.0161(9) 0.0099(9) 0.0192(10) 0.0002(7) 0.0037(7) -0.0034(7)
C44 0.0269(11) 0.0161(11) 0.0232(11) 0.0034(9) 0.0087(9) -0.0001(8)
C46 0.0256(11) 0.0185(11) 0.0199(11) 0.0023(8) 0.0002(8) 0.0011(8)
C43 0.0211(10) 0.0122(10) 0.0239(11) 0.0011(8) 0.0027(8) -0.0029(8)
C48 0.0183(10) 0.0159(10) 0.0192(10) 0.0013(8) 0.0032(8) -0.0045(8)
C51 0.0173(9) 0.0172(10) 0.0176(10) -0.0015(8) 0.0016(7) -0.0056(7)
C49 0.0271(11) 0.0166(11) 0.0228(11) 0.0017(8) 0.0038(9) -0.0018(8)
C50 0.0165(10) 0.0260(12) 0.0204(11) 0.0016(9) 0.0022(8) 0.0002(8)
C45 0.0309(12) 0.0150(11) 0.0223(11) 0.0036(8) 0.0051(9) 0.0015(9)
N9 0.0218(9) 0.0226(10) 0.0182(9) 0.0020(7) 0.0035(7) 0.0045(7)
C37 0.0141(9) 0.0172(10) 0.0180(10) 0.0009(8) 0.0028(7) -0.0026(7)
C35 0.0139(9) 0.0135(10) 0.0173(10) 0.0000(7) 0.0014(7) -0.0032(7)
C42 0.0192(10) 0.0100(9) 0.0193(10) 0.0012(8) 0.0027(8) -0.0023(7)
C47 0.0180(10) 0.0142(10) 0.0214(11) 0.0013(8) 0.0027(8) -0.0005(7)
C40 0.0168(10) 0.0223(12) 0.0217(11) -0.0013(9) 0.0017(8) -0.0079(8)
C39 0.0177(9) 0.0132(10) 0.0206(10) -0.0029(8) 0.0065(8) -0.0065(7)
Cl2 0.0230(3) 0.0171(3) 0.0313(3) -0.0066(2) 0.0070(2) -0.00050(19)
O2 0.0169(7) 0.0194(8) 0.0245(8) 0.0023(6) 0.0047(6) 0.0061(6)
N5 0.0168(8) 0.0169(9) 0.0163(9) 0.0000(7) 0.0023(6) 0.0017(7)
N4 0.0201(9) 0.0123(9) 0.0199(9) -0.0007(7) 0.0038(7) 0.0048(6)
N6 0.0195(9) 0.0194(10) 0.0204(9) 0.0018(7) 0.0026(7) 0.0070(7)
C18 0.0165(9) 0.0132(10) 0.0185(10) -0.0027(8) 0.0034(7) 0.0049(7)
C19 0.0149(9) 0.0149(10) 0.0171(10) -0.0014(8) 0.0029(7) 0.0029(7)
C30 0.0182(10) 0.0148(10) 0.0223(11) 0.0000(8) 0.0059(8) 0.0054(8)
C25 0.0201(10) 0.0160(10) 0.0196(10) -0.0015(8) 0.0046(8) 0.0046(8)
C26 0.0206(10) 0.0154(11) 0.0267(12) 0.0000(9) 0.0056(8) 0.0042(8)
C22 0.0162(9) 0.0211(11) 0.0190(10) -0.0039(8) 0.0074(8) 0.0024(8)
C31 0.0163(9) 0.0167(10) 0.0178(10) 0.0008(8) 0.0024(7) 0.0009(7)
C24 0.0163(10) 0.0242(12) 0.0215(11) -0.0018(9) 0.0017(8) 0.0023(8)
C27 0.0252(11) 0.0144(11) 0.0276(12) 0.0014(9) 0.0094(9) 0.0040(8)
C28 0.0300(12) 0.0219(12) 0.0203(11) 0.0006(9) 0.0066(9) 0.0074(9)
C33 0.0154(10) 0.0293(13) 0.0195(11) -0.0002(9) 0.0031(8) 0.0029(8)
C23 0.0178(10) 0.0243(12) 0.0246(12) -0.0041(9) 0.0043(8) -0.0017(8)
C21 0.0143(9) 0.0229(12) 0.0185(10) -0.0019(8) 0.0038(7) 0.0036(8)
C20 0.0155(9) 0.0169(11) 0.0206(10) -0.0012(8) 0.0047(8) 0.0045(8)
C34 0.0174(10) 0.0222(11) 0.0175(10) -0.0017(8) 0.0021(8) -0.0005(8)
C29 0.0234(11) 0.0204(12) 0.0220(11) 0.0000(9) 0.0035(8) 0.0078(8)
C32 0.0235(10) 0.0155(10) 0.0220(11) 0.0013(8) 0.0034(8) 0.0043(8)
Cl4 0.0220(3) 0.0152(3) 0.0316(3) 0.0050(2) 0.0057(2) 0.00716(19)
O4 0.0165(7) 0.0163(8) 0.0253(8) -0.0021(6) 0.0032(6) -0.0010(6)
N10 0.0190(9) 0.0165(9) 0.0203(9) -0.0010(7) 0.0020(7) 0.0038(7)
N11 0.0155(8) 0.0148(9) 0.0177(9) -0.0016(7) 0.0004(6) 0.0066(6)
N12 0.0177(8) 0.0193(10) 0.0174(9) -0.0003(7) 0.0012(7) -0.0002(7)
C53 0.0139(9) 0.0171(10) 0.0154(10) -0.0002(8) 0.0024(7) 0.0021(7)
C59 0.0187(10) 0.0095(9) 0.0206(10) -0.0013(8) 0.0031(8) 0.0014(7)
C64 0.0203(10) 0.0155(10) 0.0200(10) -0.0019(8) 0.0040(8) 0.0010(8)
C63 0.0227(11) 0.0202(11) 0.0215(11) -0.0026(9) 0.0013(8) -0.0004(8)
C57 0.0187(10) 0.0218(11) 0.0215(11) 0.0022(9) 0.0021(8) 0.0088(8)
C60 0.0207(10) 0.0137(10) 0.0255(11) -0.0021(8) 0.0037(8) 0.0027(8)
C55 0.0163(9) 0.0091(9) 0.0187(10) 0.0003(7) 0.0027(7) 0.0046(7)
C65 0.0176(10) 0.0149(10) 0.0187(10) -0.0005(8) 0.0015(8) 0.0056(7)
C56 0.0194(10) 0.0137(10) 0.0202(10) 0.0018(8) 0.0052(8) 0.0066(8)
C68 0.0170(9) 0.0144(10) 0.0196(10) 0.0009(8) 0.0008(7) 0.0056(7)
C66 0.0247(11) 0.0162(11) 0.0199(11) 0.0005(8) 0.0001(8) 0.0031(8)
C62 0.0294(12) 0.0178(11) 0.0203(11) -0.0041(9) 0.0049(9) -0.0023(9)
C67 0.0154(9) 0.0240(11) 0.0195(11) -0.0024(9) 0.0007(8) 0.0026(8)
C52 0.0140(9) 0.0151(10) 0.0175(10) -0.0007(8) 0.0022(7) 0.0037(7)
C54 0.0143(9) 0.0178(11) 0.0188(10) -0.0015(8) 0.0035(7) 0.0026(7)
C61 0.0248(11) 0.0166(11) 0.0242(11) -0.0029(9) 0.0076(9) 0.0004(8)
C58 0.0145(9) 0.0263(12) 0.0208(11) -0.0006(9) 0.0006(8) 0.0042(8)
Cl1 0.0220(3) 0.0162(3) 0.0304(3) 0.0052(2) 0.0055(2) -0.00060(18)
O1 0.0164(7) 0.0182(8) 0.0245(8) -0.0017(6) 0.0028(6) -0.0068(6)
N1 0.0209(9) 0.0124(9) 0.0194(9) 0.0003(7) 0.0032(7) -0.0042(7)
N2 0.0166(8) 0.0164(9) 0.0174(9) -0.0001(7) 0.0008(7) -0.0004(7)
N3 0.0197(9) 0.0169(9) 0.0183(9) -0.0010(7) -0.0003(7) -0.0035(7)
C4 0.0145(9) 0.0228(12) 0.0174(10) 0.0013(8) 0.0037(7) -0.0045(8)
C1 0.0149(9) 0.0140(10) 0.0183(10) 0.0032(8) 0.0015(7) -0.0062(7)
C2 0.0136(9) 0.0149(10) 0.0179(10) 0.0010(8) 0.0023(7) -0.0042(7)
C13 0.0197(10) 0.0132(10) 0.0217(11) 0.0017(8) 0.0031(8) -0.0055(8)
C8 0.0210(10) 0.0151(10) 0.0192(10) 0.0008(8) 0.0042(8) -0.0063(8)
C9 0.0209(10) 0.0159(11) 0.0244(11) 0.0001(8) 0.0030(8) -0.0046(8)
C3 0.0144(9) 0.0177(11) 0.0186(10) 0.0016(8) 0.0029(7) -0.0074(7)
C14 0.0165(9) 0.0201(11) 0.0173(10) -0.0013(8) 0.0011(8) 0.0008(8)
C7 0.0146(9) 0.0243(12) 0.0206(11) 0.0004(9) 0.0004(8) -0.0048(8)
C6 0.0153(9) 0.0243(12) 0.0214(11) 0.0030(9) 0.0014(8) -0.0004(8)
C17 0.0178(10) 0.0232(11) 0.0163(10) 0.0005(8) 0.0009(8) -0.0002(8)
C10 0.0249(11) 0.0136(10) 0.0275(12) -0.0017(9) 0.0079(9) -0.0042(8)
C11 0.0305(12) 0.0218(12) 0.0205(11) -0.0021(9) 0.0055(9) -0.0070(9)
C5 0.0149(9) 0.0192(11) 0.0199(10) 0.0022(8) 0.0055(8) -0.0031(8)
C12 0.0253(11) 0.0200(12) 0.0205(11) -0.0008(9) -0.0003(9) -0.0090(9)
C16 0.0140(9) 0.0270(12) 0.0178(10) -0.0005(9) 0.0018(7) -0.0008(8)
C15 0.0237(10) 0.0160(11) 0.0192(10) -0.0014(8) -0.0005(8) -0.0016(8)
O10 0.0231(8) 0.0249(9) 0.0374(10) 0.0047(7) 0.0076(7) 0.0010(7)
O11 0.0222(8) 0.0245(9) 0.0368(10) 0.0039(7) 0.0073(7) 0.0010(6)
O12 0.0229(8) 0.0243(9) 0.0297(9) -0.0024(7) 0.0087(7) 0.0048(7)
O9 0.0221(8) 0.0207(8) 0.0290(9) 0.0000(7) 0.0077(6) 0.0035(6)
C77 0.0168(10) 0.0266(12) 0.0229(11) -0.0015(9) 0.0028(8) 0.0053(8)
C73 0.0198(10) 0.0262(11) 0.0187(10) -0.0015(8) 0.0040(8) 0.0024(8)
C78 0.0182(9) 0.0235(11) 0.0197(10) -0.0013(8) 0.0029(8) 0.0012(8)
C76 0.0190(10) 0.0323(13) 0.0214(11) -0.0021(9) 0.0031(8) 0.0026(9)
O8 0.0245(8) 0.0245(9) 0.0387(10) 0.0086(8) 0.0092(7) -0.0010(7)
O5 0.0226(8) 0.0247(9) 0.0412(11) 0.0099(8) 0.0099(7) 0.0001(7)
O6 0.0280(9) 0.0264(10) 0.0609(14) 0.0025(9) 0.0092(9) 0.0014(7)
O7 0.0326(10) 0.0288(10) 0.0627(14) 0.0044(10) 0.0137(9) 0.0034(8)
C72 0.0242(11) 0.0294(13) 0.0291(13) 0.0113(10) 0.0050(9) -0.0005(9)
C69 0.0225(11) 0.0246(12) 0.0312(13) 0.0097(10) 0.0048(9) 0.0000(9)
C70 0.0243(11) 0.0324(14) 0.0260(12) 0.0069(10) 0.0016(9) -0.0087(10)
C71 0.0269(12) 0.0354(15) 0.0267(13) 0.0102(11) 0.0004(10) -0.0085(10)
O14 0.0280(9) 0.0247(9) 0.0351(10) 0.0018(7) -0.0020(7) 0.0041(7)
O20 0.0296(10) 0.0283(10) 0.0412(11) -0.0045(9) -0.0011(8) 0.0006(8)
O00H 0.0276(9) 0.0268(10) 0.0389(11) -0.0069(8) -0.0012(8) 0.0003(7)
O16 0.0286(9) 0.0277(10) 0.0326(10) -0.0024(8) 0.0025(8) 0.0015(7)
O19 0.0389(10) 0.0218(9) 0.0299(9) 0.0000(7) 0.0040(8) -0.0026(8)
O13 0.0345(9) 0.0215(9) 0.0290(9) 0.0000(7) 0.0020(7) -0.0039(7)
O17 0.0275(9) 0.0265(10) 0.0545(13) -0.0035(9) 0.0043(8) 0.0011(7)
O15 0.0295(9) 0.0276(10) 0.0296(9) -0.0005(8) 0.0026(7) 0.0008(7)
O18 0.0333(9) 0.0257(9) 0.0364(10) 0.0011(8) -0.0013(8) 0.0051(7)
O21 0.0283(9) 0.0251(10) 0.0492(12) -0.0015(8) 0.0022(8) 0.0025(7)

loop_
_atom_type_symbol
_atom_type_description
_atom_type_scat_dispersion_real
_atom_type_scat_dispersion_imag
_atom_type_scat_source
C C 0.0033 0.0016 'International Tables Vol C Tables 4.2.6.8 and 6.1.1.4'
H H 0.0000 0.0000 'International Tables Vol C Tables 4.2.6.8 and 6.1.1.4'
Cl Cl 0.1484 0.1585 'International Tables Vol C Tables 4.2.6.8 and 6.1.1.4'
N N 0.0061 0.0033 'International Tables Vol C Tables 4.2.6.8 and 6.1.1.4'
O O 0.0106 0.0060 'International Tables Vol C Tables 4.2.6.8 and 6.1.1.4'

loop_
_geom_angle_atom_site_label_1
_geom_angle_atom_site_label_2
_geom_angle_atom_site_label_3
_geom_angle
C37 O3 C47 109.52(17)
C35 N7 C42 121.93(19)
C51 N8 C48 111.27(17)
C35 N8 C48 122.36(17)
C35 N8 C51 118.03(17)
C38 C36 C35 121.36(18)
C37 C36 C38 118.49(19)
C37 C36 C35 120.2(2)
C37 C41 H41 120.2
C40 C41 H41 120.2
C40 C41 C37 119.7(2)
C36 C38 H38 120.2
C39 C38 C36 119.51(19)
C39 C38 H38 120.2
C43 C44 H44 119.9
C43 C44 C45 120.3(2)
C45 C44 H44 119.9
C45 C46 H46 120.2
C47 C46 H46 120.2
C47 C46 C45 119.7(2)
C44 C43 H43 119.6
C44 C43 C42 120.8(2)
C42 C43 H43 119.6
N8 C48 H48A 109.7
N8 C48 H48B 109.7
N8 C48 C49 109.61(18)
H48A C48 H48B 108.2
C49 C48 H48A 109.7
C49 C48 H48B 109.7
N8 C51 H51A 109.8
N8 C51 H51B 109.8
N8 C51 C50 109.18(19)
H51A C51 H51B 108.3
C50 C51 H51A 109.8
C50 C51 H51B 109.8
C48 C49 H49A 109.7
C48 C49 H49B 109.7
H49A C49 H49B 108.2
N9 C49 C48 109.69(19)
N9 C49 H49A 109.7
N9 C49 H49B 109.7
C51 C50 H50A 109.7
C51 C50 H50B 109.7
H50A C50 H50B 108.2
N9 C50 C51 109.91(18)
N9 C50 H50A 109.7
N9 C50 H50B 109.7
C44 C45 H45 120.2
C46 C45 C44 119.6(2)
C46 C45 H45 120.2
C49 N9 C50 111.48(18)
C49 N9 H9A 109.3
C49 N9 H9B 109.3
C50 N9 H9A 109.3
C50 N9 H9B 109.3
H9A N9 H9B 108.0
O3 C37 C36 120.47(18)
O3 C37 C41 118.22(19)
C41 C37 C36 121.3(2)
N7 C35 N8 117.89(18)
N7 C35 C36 126.5(2)
N8 C35 C36 115.26(18)
C43 C42 N7 118.09(18)
C47 C42 N7 124.3(2)
C47 C42 C43 117.5(2)
C46 C47 O3 119.05(19)
C46 C47 C42 122.0(2)
C42 C47 O3 118.87(19)
C41 C40 H40 120.4
C39 C40 C41 119.1(2)
C39 C40 H40 120.4
C38 C39 Cl3 118.96(17)
C40 C39 Cl3 119.32(17)
C40 C39 C38 121.7(2)
C20 O2 C30 110.53(17)
C18 N5 C31 122.38(17)
C18 N5 C34 118.77(19)
C31 N5 C34 111.22(17)
C18 N4 C25 122.3(2)
H6A N6 H6B 108.0
C33 N6 H6A 109.4
C33 N6 H6B 109.4
C32 N6 H6A 109.4
C32 N6 H6B 109.4
C32 N6 C33 111.29(18)
N5 C18 C19 115.92(19)
N4 C18 N5 117.75(19)
N4 C18 C19 126.0(2)
C21 C19 C18 121.21(18)
C21 C19 C20 117.85(19)
C20 C19 C18 120.94(19)
O2 C30 C25 118.8(2)
C29 C30 O2 118.81(19)
C29 C30 C25 122.3(2)
N4 C25 C30 124.4(2)
C26 C25 N4 118.5(2)
C26 C25 C30 117.0(2)
C25 C26 H26 119.5
C27 C26 C25 121.0(2)
C27 C26 H26 119.5
C23 C22 Cl2 119.19(18)
C21 C22 Cl2 119.18(17)
C21 C22 C23 121.6(2)
N5 C31 H31A 109.7
N5 C31 H31B 109.7
N5 C31 C32 109.71(18)
H31A C31 H31B 108.2
C32 C31 H31A 109.7
C32 C31 H31B 109.7
C23 C24 H24 120.3
C20 C24 H24 120.3
C20 C24 C23 119.3(2)
C26 C27 H27 119.8
C26 C27 C28 120.5(2)
C28 C27 H27 119.8
C27 C28 H28 120.2
C29 C28 C27 119.5(2)
C29 C28 H28 120.2
N6 C33 H33A 109.6
N6 C33 H33B 109.6
N6 C33 C34 110.19(18)
H33A C33 H33B 108.1
C34 C33 H33A 109.6
C34 C33 H33B 109.6
C22 C23 H23 120.5
C24 C23 C22 119.0(2)
C24 C23 H23 120.5
C19 C21 H21 120.0
C22 C21 C19 119.9(2)
C22 C21 H21 120.0
O2 C20 C19 119.93(19)
C24 C20 O2 117.90(19)
C24 C20 C19 122.2(2)
N5 C34 C33 109.6(2)
N5 C34 H34A 109.8
N5 C34 H34B 109.8
C33 C34 H34A 109.8
C33 C34 H34B 109.8
H34A C34 H34B 108.2
C30 C29 C28 119.4(2)
C30 C29 H29 120.3
C28 C29 H29 120.3
N6 C32 C31 109.44(19)
N6 C32 H32A 109.8
N6 C32 H32B 109.8
C31 C32 H32A 109.8
C31 C32 H32B 109.8
H32A C32 H32B 108.2
C54 O4 C64 109.41(17)
C52 N10 C59 122.56(19)
C65 N11 C68 111.17(17)
C52 N11 C65 124.30(17)
C52 N11 C68 118.08(17)
H12A N12 H12B 108.0
C66 N12 H12A 109.3
C66 N12 H12B 109.3
C67 N12 H12A 109.3
C67 N12 H12B 109.3
C67 N12 C66 111.42(17)
C55 C53 C52 121.43(18)
C54 C53 C55 118.19(19)
C54 C53 C52 120.4(2)
N10 C59 C64 124.3(2)
N10 C59 C60 118.56(19)
C64 C59 C60 117.1(2)
O4 C64 C59 118.65(19)
C63 C64 O4 118.93(19)
C63 C64 C59 122.4(2)
C64 C63 H63 120.3
C64 C63 C62 119.3(2)
C62 C63 H63 120.3
C56 C57 H57 120.5
C58 C57 H57 120.5
C58 C57 C56 119.0(2)
C59 C60 H60 119.5
C61 C60 C59 121.0(2)
C61 C60 H60 119.5
C53 C55 H55 120.2
C56 C55 C53 119.70(19)
C56 C55 H55 120.2
N11 C65 H65A 109.7
N11 C65 H65B 109.7
N11 C65 C66 109.87(18)
H65A C65 H65B 108.2
C66 C65 H65A 109.7
C66 C65 H65B 109.7
C57 C56 Cl4 119.01(17)
C55 C56 Cl4 119.43(17)
C55 C56 C57 121.6(2)
N11 C68 H68A 109.7
N11 C68 H68B 109.7
N11 C68 C67 109.75(18)
H68A C68 H68B 108.2
C67 C68 H68A 109.7
C67 C68 H68B 109.7
N12 C66 C65 109.25(18)
N12 C66 H66A 109.8
N12 C66 H66B 109.8
C65 C66 H66A 109.8
C65 C66 H66B 109.8
H66A C66 H66B 108.3
C63 C62 H62 120.1
C63 C62 C61 119.7(2)
C61 C62 H62 120.1
N12 C67 C68 110.99(17)
N12 C67 H67A 109.4
N12 C67 H67B 109.4
C68 C67 H67A 109.4
C68 C67 H67B 109.4
H67A C67 H67B 108.0
N10 C52 N11 117.79(18)
N10 C52 C53 125.7(2)
N11 C52 C53 116.30(18)
O4 C54 C53 120.60(19)
O4 C54 C58 117.61(19)
C58 C54 C53 121.8(2)
C60 C61 C62 120.4(2)
C60 C61 H61 119.8
C62 C61 H61 119.8
C57 C58 C54 119.6(2)
C57 C58 H58 120.2
C54 C58 H58 120.2
C3 O1 C13 110.17(17)
C1 N1 C8 122.3(2)
C1 N2 C14 123.86(17)
C1 N2 C17 118.29(19)
C17 N2 C14 111.11(17)
H3A N3 H3B 108.0
C16 N3 H3A 109.4
C16 N3 H3B 109.4
C15 N3 H3A 109.4
C15 N3 H3B 109.4
C15 N3 C16 111.36(17)
C2 C4 H4 120.1
C5 C4 H4 120.1
C5 C4 C2 119.7(2)
N1 C1 N2 117.58(19)
N1 C1 C2 125.8(2)
N2 C1 C2 116.40(19)
C4 C2 C1 121.90(18)
C3 C2 C4 117.74(19)
C3 C2 C1 120.35(19)
C8 C13 O1 118.5(2)
C12 C13 O1 118.98(19)
C12 C13 C8 122.5(2)
N1 C8 C13 124.0(2)
N1 C8 C9 118.92(19)
C13 C8 C9 117.0(2)
C8 C9 H9 119.5
C10 C9 C8 120.9(2)
C10 C9 H9 119.5
O1 C3 C2 119.93(19)
C7 C3 O1 118.05(18)
C7 C3 C2 122.0(2)
N2 C14 H14A 109.8
N2 C14 H14B 109.8
N2 C14 C15 109.52(18)
H14A C14 H14B 108.2
C15 C14 H14A 109.8
C15 C14 H14B 109.8
C3 C7 H7 120.2
C3 C7 C6 119.7(2)
C6 C7 H7 120.2
C7 C6 H6 120.5
C7 C6 C5 119.0(2)
C5 C6 H6 120.5
N2 C17 H17A 109.6
N2 C17 H17B 109.6
N2 C17 C16 110.5(2)
H17A C17 H17B 108.1
C16 C17 H17A 109.6
C16 C17 H17B 109.6
C9 C10 H10 119.7
C9 C10 C11 120.6(2)
C11 C10 H10 119.7
C10 C11 H11 120.2
C10 C11 C12 119.7(2)
C12 C11 H11 120.2
C4 C5 Cl1 119.36(17)
C4 C5 C6 121.7(2)
C6 C5 Cl1 118.94(18)
C13 C12 C11 119.0(2)
C13 C12 H12 120.5
C11 C12 H12 120.5
N3 C16 C17 110.76(18)
N3 C16 H16A 109.5
N3 C16 H16B 109.5
C17 C16 H16A 109.5
C17 C16 H16B 109.5
H16A C16 H16B 108.1
N3 C15 C14 109.38(18)
N3 C15 H15A 109.8
N3 C15 H15B 109.8
C14 C15 H15A 109.8
C14 C15 H15B 109.8
H15A C15 H15B 108.2
H77A C77 H77B 108.1
C78 C77 H77A 109.6
C78 C77 H77B 109.6
C78 C77 C76 110.46(18)
C76 C77 H77A 109.6
C76 C77 H77B 109.6
O10 C73 O9 124.4(2)
O10 C73 C76 119.1(2)
O9 C73 C76 116.5(2)
O11 C78 O12 124.3(2)
O11 C78 C77 118.9(2)
O12 C78 C77 116.8(2)
C77 C76 H76A 109.6
C77 C76 H76B 109.6
C73 C76 C77 110.30(18)
C73 C76 H76A 109.6
C73 C76 H76B 109.6
H76A C76 H76B 108.1
O8 C72 C71 117.0(2)
O7 C72 O8 124.0(2)
O7 C72 C71 119.0(2)
O5 C69 C70 116.9(2)
O6 C69 O5 124.1(2)
O6 C69 C70 119.0(2)
C69 C70 H70A 109.8
C69 C70 H70B 109.8
H70A C70 H70B 108.3
C71 C70 C69 109.16(19)
C71 C70 H70A 109.8
C71 C70 H70B 109.8
C72 C71 H71A 109.9
C72 C71 H71B 109.9
C70 C71 C72 109.1(2)
C70 C71 H71A 109.9
C70 C71 H71B 109.9
H71A C71 H71B 108.3
H14C O14 H14D 109.5
H20A O20 H20B 109.5
H00A O00H H00B 109.5
H16C O16 H16D 109.5
H19A O19 H19B 109.5
H13A O13 H13B 109.4
H17C O17 H17D 109.4
H15C O15 H15D 109.4
H18A O18 H18B 109.5
H21A O21 H21B 109.5

loop_
_geom_bond_atom_site_label_1
_geom_bond_atom_site_label_2
_geom_bond_distance
Cl3 C39 1.739(2)
O3 C37 1.391(3)
O3 C47 1.404(3)
N7 C35 1.293(3)
N7 C42 1.413(3)
N8 C48 1.472(3)
N8 C51 1.470(3)
N8 C35 1.392(3)
C36 C38 1.403(3)
C36 C37 1.399(3)
C36 C35 1.496(3)
C41 H41 0.9300
C41 C37 1.394(3)
C41 C40 1.389(3)
C38 H38 0.9300
C38 C39 1.389(3)
C44 H44 0.9300
C44 C43 1.393(3)
C44 C45 1.400(3)
C46 H46 0.9300
C46 C45 1.392(3)
C46 C47 1.384(3)
C43 H43 0.9300
C43 C42 1.406(3)
C48 H48A 0.9700
C48 H48B 0.9700
C48 C49 1.516(3)
C51 H51A 0.9700
C51 H51B 0.9700
C51 C50 1.526(3)
C49 H49A 0.9700
C49 H49B 0.9700
C49 N9 1.493(3)
C50 H50A 0.9700
C50 H50B 0.9700
C50 N9 1.493(3)
C45 H45 0.9300
N9 H9A 0.8900
N9 H9B 0.8900
C42 C47 1.404(3)
C40 H40 0.9300
C40 C39 1.387(3)
Cl2 C22 1.737(2)
O2 C30 1.402(3)
O2 C20 1.391(3)
N5 C18 1.389(3)
N5 C31 1.469(3)
N5 C34 1.470(3)
N4 C18 1.296(3)
N4 C25 1.406(3)
N6 H6A 0.8900
N6 H6B 0.8900
N6 C33 1.497(3)
N6 C32 1.493(3)
C18 C19 1.491(3)
C19 C21 1.403(3)
C19 C20 1.403(3)
C30 C25 1.407(3)
C30 C29 1.389(3)
C25 C26 1.402(3)
C26 H26 0.9300
C26 C27 1.397(3)
C22 C23 1.398(3)
C22 C21 1.386(3)
C31 H31A 0.9700
C31 H31B 0.9700
C31 C32 1.520(3)
C24 H24 0.9300
C24 C23 1.392(3)
C24 C20 1.389(3)
C27 H27 0.9300
C27 C28 1.397(3)
C28 H28 0.9300
C28 C29 1.392(4)
C33 H33A 0.9700
C33 H33B 0.9700
C33 C34 1.519(3)
C23 H23 0.9300
C21 H21 0.9300
C34 H34A 0.9700
C34 H34B 0.9700
C29 H29 0.9300
C32 H32A 0.9700
C32 H32B 0.9700
Cl4 C56 1.732(2)
O4 C64 1.404(3)
O4 C54 1.390(3)
N10 C59 1.403(3)
N10 C52 1.298(3)
N11 C65 1.468(3)
N11 C68 1.471(3)
N11 C52 1.386(3)
N12 H12A 0.8900
N12 H12B 0.8900
N12 C66 1.495(3)
N12 C67 1.492(3)
C53 C55 1.404(3)
C53 C52 1.496(3)
C53 C54 1.399(3)
C59 C64 1.404(3)
C59 C60 1.406(3)
C64 C63 1.389(3)
C63 H63 0.9300
C63 C62 1.393(3)
C57 H57 0.9300
C57 C56 1.399(3)
C57 C58 1.386(3)
C60 H60 0.9300
C60 C61 1.393(3)
C55 H55 0.9300
C55 C56 1.389(3)
C65 H65A 0.9700
C65 H65B 0.9700
C65 C66 1.524(3)
C68 H68A 0.9700
C68 H68B 0.9700
C68 C67 1.527(3)
C66 H66A 0.9700
C66 H66B 0.9700
C62 H62 0.9300
C62 C61 1.396(3)
C67 H67A 0.9700
C67 H67B 0.9700
C54 C58 1.396(3)
C61 H61 0.9300
C58 H58 0.9300
Cl1 C5 1.738(2)
O1 C13 1.408(3)
O1 C3 1.387(3)
N1 C1 1.293(3)
N1 C8 1.403(3)
N2 C1 1.387(3)
N2 C14 1.470(3)
N2 C17 1.467(3)
N3 H3A 0.8900
N3 H3B 0.8900
N3 C16 1.497(3)
N3 C15 1.496(3)
C4 H4 0.9300
C4 C2 1.408(3)
C4 C5 1.386(3)
C1 C2 1.494(3)
C2 C3 1.402(3)
C13 C8 1.403(3)
C13 C12 1.390(3)
C8 C9 1.405(3)
C9 H9 0.9300
C9 C10 1.392(3)
C3 C7 1.386(3)
C14 H14A 0.9700
C14 H14B 0.9700
C14 C15 1.521(3)
C7 H7 0.9300
C7 C6 1.388(3)
C6 H6 0.9300
C6 C5 1.393(3)
C17 H17A 0.9700
C17 H17B 0.9700
C17 C16 1.512(3)
C10 H10 0.9300
C10 C11 1.394(3)
C11 H11 0.9300
C11 C12 1.395(4)
C12 H12 0.9300
C16 H16A 0.9700
C16 H16B 0.9700
C15 H15A 0.9700
C15 H15B 0.9700
O10 C73 1.251(3)
O11 C78 1.256(3)
O12 C78 1.258(3)
O9 C73 1.263(3)
C77 H77A 0.9700
C77 H77B 0.9700
C77 C78 1.529(3)
C77 C76 1.530(3)
C73 C76 1.525(3)
C76 H76A 0.9700
C76 H76B 0.9700
O8 C72 1.253(3)
O5 C69 1.260(3)
O6 C69 1.255(3)
O7 C72 1.251(3)
C72 C71 1.522(4)
C69 C70 1.529(3)
C70 H70A 0.9700
C70 H70B 0.9700
C70 C71 1.515(3)
C71 H71A 0.9700
C71 H71B 0.9700
O14 H14C 0.8497
O14 H14D 0.8497
O20 H20A 0.8488
O20 H20B 0.8500
O00H H00A 0.8505
O00H H00B 0.8502
O16 H16C 0.8502
O16 H16D 0.8496
O19 H19A 0.8495
O19 H19B 0.8505
O13 H13A 0.8504
O13 H13B 0.8491
O17 H17C 0.8503
O17 H17D 0.8506
O15 H15C 0.8503
O15 H15D 0.8501
O18 H18A 0.8504
O18 H18B 0.8498
O21 H21A 0.8498
O21 H21B 0.8502
